data_7124574
loop_
_publ_author_name
'Schaltin, Stijn'
'Brooks, Neil R.'
'Sniekers, Jeroen'
'Van Meervelt, Luc'
'Binnemans, Koen'
'Fransaer, Jan'

_publ_section_title
;
 Electrodeposition of thick palladium coatings from a
 palladium(II)-containing ionic liquid.
;
_journal_issue 71
_journal_name_full 'Chemical communications (Cambridge, England)'
_journal_page_first 10248
_journal_page_last 10250
_journal_paper_doi 10.1039/c4cc04079a
_journal_volume 50
_journal_year 2014
_chemical_formula_moiety 'C20 H32 N8 Pd, 2(C2 F6 N O4 S2)'
_chemical_formula_sum 'C24 H32 F12 N10 O8 Pd S4'
_chemical_formula_weight 1051.24
_chemical_melting_point 349
_chemical_name_common
;
 tetrakis(N-ethylimidazole) palladium(II) bistriflimide
;
_chemical_name_systematic
;
 tetrakis(N-ethylimidazole) palladium(II) bis(trifluoromethyl)sulfonyl imide
;
_space_group_crystal_system triclinic
_space_group_IT_number 2
_space_group_name_Hall '-P 1'
_space_group_name_H-M_alt 'P -1'
_atom_sites_solution_hydrogens geom
_atom_sites_solution_primary direct
_atom_sites_solution_secondary difmap
_audit_creation_date 2014-05-06
_audit_creation_method
;
Olex2 1.2-alpha
(compiled 2014.03.20 svn.r2914 for OlexSys, GUI svn.r4816)
;
_cell_angle_alpha 92.776(5)
_cell_angle_beta 106.337(5)
_cell_angle_gamma 113.370(6)
_cell_formula_units_Z 1
_cell_length_a 8.8459(5)
_cell_length_b 9.1693(6)
_cell_length_c 14.3228(9)
_cell_measurement_reflns_used 5736
_cell_measurement_temperature 100(2)
_cell_measurement_theta_max 29.0640
_cell_measurement_theta_min 3.4460
_cell_volume 1006.34(13)
_computing_cell_refinement
;
CrysAlisPro, Agilent Technologies,
Version 1.171.36.28 (release 01-02-2013 CrysAlis171 .NET)
(compiled Feb  1 2013,16:14:44)
;
_computing_data_collection
;
CrysAlisPro, Agilent Technologies,
Version 1.171.36.28 (release 01-02-2013 CrysAlis171 .NET)
(compiled Feb  1 2013,16:14:44)
;
_computing_data_reduction
;
CrysAlisPro, Agilent Technologies,
Version 1.171.36.28 (release 01-02-2013 CrysAlis171 .NET)
(compiled Feb  1 2013,16:14:44)
;
_computing_molecular_graphics 'Olex2 (Dolomanov et al., 2009)'
_computing_publication_material 'Olex2 (Dolomanov et al., 2009)'
_computing_structure_refinement 'XL (Sheldrick, 2008)'
_computing_structure_solution 'ShelXS (Sheldrick, 2008)'
_diffrn_ambient_temperature 100(2)
_diffrn_detector_area_resol_mean 15.9631
_diffrn_measured_fraction_theta_full 0.998
_diffrn_measured_fraction_theta_max 0.850
_diffrn_measurement_device_type 'SuperNova, Single source at offset, Eos'
_diffrn_measurement_method '\w scans'
_diffrn_orient_matrix_UB_11 -0.0835511000
_diffrn_orient_matrix_UB_12 -0.0469677000
_diffrn_orient_matrix_UB_13 -0.0352484000
_diffrn_orient_matrix_UB_21 -0.0094602000
_diffrn_orient_matrix_UB_22 0.0715786000
_diffrn_orient_matrix_UB_23 -0.0097418000
_diffrn_orient_matrix_UB_31 0.0384443000
_diffrn_orient_matrix_UB_32 0.0037562000
_diffrn_orient_matrix_UB_33 -0.0376389000
_diffrn_radiation_monochromator mirror
_diffrn_radiation_type MoK\a
_diffrn_radiation_wavelength 0.71073
_diffrn_reflns_av_R_equivalents 0.0171
_diffrn_reflns_av_unetI/netI 0.0261
_diffrn_reflns_limit_h_max 11
_diffrn_reflns_limit_h_min -12
_diffrn_reflns_limit_k_max 12
_diffrn_reflns_limit_k_min -11
_diffrn_reflns_limit_l_max 19
_diffrn_reflns_limit_l_min -17
_diffrn_reflns_number 8744
_diffrn_reflns_theta_full 26.00
_diffrn_reflns_theta_max 29.07
_diffrn_reflns_theta_min 2.92
_diffrn_source 'SuperNova (Mo) X-ray Source'
_exptl_absorpt_coefficient_mu 0.781
_exptl_absorpt_correction_T_max 1.00000
_exptl_absorpt_correction_T_min 0.72828
_exptl_absorpt_correction_type multi-scan
_exptl_absorpt_process_details
;
CrysAlisPro, Agilent Technologies,
Version 1.171.36.28 (release 01-02-2013 CrysAlis171 .NET)
(compiled Feb  1 2013,16:14:44)
Empirical absorption correction using spherical harmonics,
 implemented in SCALE3 ABSPACK scaling algorithm.
;
_exptl_crystal_colour 'pale yellow'
_exptl_crystal_density_diffrn 1.735
_exptl_crystal_density_method 'not measured'
_exptl_crystal_description block
_exptl_crystal_F_000 528
_exptl_crystal_size_max 0.52
_exptl_crystal_size_mid 0.25
_exptl_crystal_size_min 0.20
_refine_diff_density_max 0.502
_refine_diff_density_min -0.636
_refine_diff_density_rms 0.055
_refine_ls_extinction_method none
_refine_ls_goodness_of_fit_ref 1.031
_refine_ls_hydrogen_treatment constr
_refine_ls_matrix_type full
_refine_ls_number_parameters 405
_refine_ls_number_reflns 4580
_refine_ls_number_restraints 16
_refine_ls_restrained_S_all 1.032
_refine_ls_R_factor_all 0.0254
_refine_ls_R_factor_gt 0.0240
_refine_ls_shift/su_max 0.001
_refine_ls_shift/su_mean 0.000
_refine_ls_structure_factor_coef Fsqd
_refine_ls_weighting_details 'calc w=1/[\s^2^(Fo^2^)+(0.0234P)^2^+0.6259P] where P=(Fo^2^+2Fc^2^)/3'
_refine_ls_weighting_scheme calc
_refine_ls_wR_factor_gt 0.0573
_refine_ls_wR_factor_ref 0.0581
_reflns_number_gt 4371
_reflns_number_total 4580
_reflns_threshold_expression >2sigma(I)
_cod_data_source_file c4cc04079a2.cif
_cod_data_source_block nrb185
_cod_original_cell_volume 1006.34(11)
_cod_database_code 7124574
_chemical_oxdiff_formula 'Pd C4 F12 S4 O8 N2 N8 C20 H32'
_reflns_odcompleteness_completeness 99.85
_reflns_odcompleteness_iscentric 1
_reflns_odcompleteness_theta 26.32
_olex2_refinement_description
;
1. Fixed Uiso
 At 1.2 times of:
  All C(H) groups, All C(H,H) groups
 At 1.5 times of:
  All C(H,H,H) groups
2. Restrained distances
 S34-C30 \\sim S38-C41 \\sim S19-C15 \\sim S23-C26
 with sigma of 0.01
3. Rigid bond restraints
 C30, F31, F32, F33, S34
 with sigma for 1-2 distances of 0.004 and sigma for 1-3 distances of 0.008
4. Others
 Fixed Sof: C15(0.5) F16(0.5) F17(0.5) F18(0.5) S19(0.5) O20(0.5) O21(0.5)
 N22(0.5) S23(0.5) O24(0.5) O25(0.5) C26(0.5) F27(0.5) F28(0.5) F29(0.5)
 C30(0.5) F31(0.5) F32(0.5) F33(0.5) S34(0.5) O35(0.5) O36(0.5) N37(0.5)
 S38(0.5) O39(0.5) O40(0.5) C41(0.5) F42(0.5) F43(0.5) F44(0.5)
5.a Secondary CH2 refined with riding coordinates:
 C6(H6A,H6B), C13(H13A,H13B)
5.b Aromatic/amide H refined with riding coordinates:
 C2(H2), C4(H4), C5(H5), C9(H9), C11(H11), C12(H12)
5.c Idealised Me refined as rotating group:
 C7(H7A,H7B,H7C), C14(H14A,H14B,H14C)
;

loop_
_space_group_symop_id
_space_group_symop_operation_xyz
1 'x, y, z'
2 '-x, -y, -z'

loop_
_atom_site_label
_atom_site_type_symbol
_atom_site_fract_x
_atom_site_fract_y
_atom_site_fract_z
_atom_site_U_iso_or_equiv
_atom_site_adp_type
_atom_site_occupancy
_atom_site_calc_flag
_atom_site_disorder_assembly
_atom_site_disorder_group
_atom_site_site_symmetry_order
_atom_site_refinement_flags_posn
_atom_site_refinement_flags_adp
_atom_site_refinement_flags_occupancy
Pd1 Pd 0.5000 0.0000 0.5000 0.01556(5) Uani 1 d . . 2 S T P
N1 N 0.29891(16) -0.03005(16) 0.37872(10) 0.0188(3) Uani 1 d . . 1 . . .
C2 C 0.2891(2) -0.0646(2) 0.28557(12) 0.0202(3) Uani 1 d . . 1 . . .
H2 H 0.3768 -0.0789 0.2657 0.024 Uiso 1 calc . . 1 R . .
N3 N 0.13748(17) -0.07645(17) 0.22327(10) 0.0215(3) Uani 1 d . . 1 . . .
C4 C 0.0460(2) -0.0477(2) 0.27955(13) 0.0264(4) Uani 1 d . . 1 . . .
H4 H -0.0658 -0.0480 0.2559 0.032 Uiso 1 calc . . 1 R . .
C5 C 0.1466(2) -0.0189(2) 0.37559(13) 0.0263(4) Uani 1 d . . 1 . . .
H5 H 0.1170 0.0051 0.4314 0.032 Uiso 1 calc . . 1 R . .
C6 C 0.0789(2) -0.1168(3) 0.11467(13) 0.0306(4) Uani 1 d . . 1 . . .
H6A H 0.1818 -0.0823 0.0921 0.037 Uiso 1 calc . . 1 R . .
H6B H 0.0105 -0.0570 0.0861 0.037 Uiso 1 calc . . 1 R . .
C7 C -0.0309(3) -0.2945(3) 0.07804(17) 0.0534(6) Uani 1 d . . 1 . . .
H7A H -0.0668 -0.3173 0.0057 0.080 Uiso 1 calc . . 1 GR . .
H7B H -0.1344 -0.3285 0.0988 0.080 Uiso 1 calc . . 1 GR . .
H7C H 0.0369 -0.3540 0.1057 0.080 Uiso 1 calc . . 1 GR . .
N8 N 0.46561(17) 0.17493(17) 0.56975(10) 0.0188(3) Uani 1 d . . 1 . . .
C9 C 0.5567(2) 0.3323(2) 0.57879(11) 0.0183(3) Uani 1 d . . 1 . . .
H9 H 0.6465 0.3805 0.5510 0.022 Uiso 1 calc . . 1 R . .
N10 N 0.50410(18) 0.41428(17) 0.63292(10) 0.0207(3) Uani 1 d . . 1 . . .
C11 C 0.3729(2) 0.3029(2) 0.65964(15) 0.0315(4) Uani 1 d . . 1 . . .
H11 H 0.3105 0.3254 0.6982 0.038 Uiso 1 calc . . 1 R . .
C12 C 0.3493(2) 0.1555(2) 0.62065(15) 0.0305(4) Uani 1 d . . 1 . . .
H12 H 0.2666 0.0552 0.6271 0.037 Uiso 1 calc . . 1 R . .
C13 C 0.5773(3) 0.5904(2) 0.66100(14) 0.0276(4) Uani 1 d . . 1 . . .
H13A H 0.4836 0.6264 0.6375 0.033 Uiso 1 calc . . 1 R . .
H13B H 0.6656 0.6418 0.6286 0.033 Uiso 1 calc . . 1 R . .
C14 C 0.6611(3) 0.6442(2) 0.77217(15) 0.0378(5) Uani 1 d . . 1 . . .
H14A H 0.7116 0.7623 0.7886 0.057 Uiso 1 calc . . 1 GR . .
H14B H 0.7530 0.6076 0.7956 0.057 Uiso 1 calc . . 1 GR . .
H14C H 0.5727 0.5973 0.8042 0.057 Uiso 1 calc . . 1 GR . .
C15 C 0.5294(14) 1.2777(10) 0.9615(12) 0.048(3) Uani 0.50 d A -1 1 . . .
F16 F 0.4367(5) 1.3537(4) 0.9175(2) 0.0634(9) Uani 0.50 d A -1 1 . . .
F17 F 0.5771(8) 1.3160(6) 1.0567(4) 0.0708(14) Uani 0.50 d A -1 1 . . .
F18 F 0.6756(5) 1.3371(4) 0.9329(4) 0.0709(11) Uani 0.50 d A -1 1 . . .
S19 S 0.4106(5) 1.0603(6) 0.9151(3) 0.0221(5) Uani 0.50 d A -1 1 . . .
O20 O 0.2611(4) 1.0169(4) 0.9451(2) 0.0372(7) Uani 0.50 d A -1 1 . . .
O21 O 0.3880(4) 1.0476(4) 0.8116(2) 0.0369(6) Uani 0.50 d A -1 1 . . .
N22 N 0.5492(4) 0.9985(4) 0.9662(2) 0.0249(6) Uani 0.50 d A -1 1 . . .
S23 S 0.5563(6) 0.9224(6) 1.0639(3) 0.0247(6) Uani 0.50 d A -1 1 . . .
O24 O 0.4802(3) 0.9707(3) 1.12825(18) 0.0310(6) Uani 0.50 d A -1 1 . . .
O25 O 0.7263(4) 0.9310(5) 1.1045(3) 0.0489(9) Uani 0.50 d A -1 1 . . .
C26 C 0.4117(13) 0.7073(8) 1.0167(10) 0.041(2) Uani 0.50 d A -1 1 . . .
F27 F 0.2531(4) 0.6873(3) 0.9660(2) 0.0542(7) Uani 0.50 d A -1 1 . . .
F28 F 0.4061(7) 0.6271(4) 1.0884(3) 0.0704(12) Uani 0.50 d A -1 1 . . .
F29 F 0.4717(9) 0.6475(6) 0.9558(4) 0.0672(14) Uani 0.50 d A -1 1 . . .
C30 C -0.082(2) 0.420(2) 0.3090(9) 0.0208(17) Uani 0.50 d B -1 1 . U .
F31 F 0.0322(3) 0.5715(3) 0.31764(17) 0.0366(5) Uani 0.50 d B -1 1 . U .
F32 F -0.0570(4) 0.3229(3) 0.25379(17) 0.0397(6) Uani 0.50 d B -1 1 . U .
F33 F -0.2396(3) 0.4125(4) 0.27066(19) 0.0433(6) Uani 0.50 d B -1 1 . U .
S34 S -0.0584(12) 0.3587(11) 0.4299(8) 0.0228(10) Uani 0.50 d B -1 1 . U .
O35 O 0.0101(4) 0.2335(3) 0.4253(2) 0.0332(6) Uani 0.50 d B -1 1 . . .
O36 O -0.2284(3) 0.2904(3) 0.4466(2) 0.0293(6) Uani 0.50 d B -1 1 . . .
N37 N 0.0879(4) 0.5049(4) 0.5061(2) 0.0233(6) Uani 0.50 d B -1 1 . . .
S38 S 0.0563(13) 0.6462(12) 0.5609(7) 0.0210(9) Uani 0.50 d B -1 1 . . .
O39 O 0.1983(5) 0.7861(4) 0.5803(2) 0.0485(9) Uani 0.50 d B -1 1 . . .
O40 O -0.1194(4) 0.6231(3) 0.53240(19) 0.0315(6) Uani 0.50 d B -1 1 . . .
C41 C 0.093(3) 0.589(3) 0.6830(11) 0.032(3) Uani 0.50 d B -1 1 . . .
F42 F 0.1388(6) 0.4689(5) 0.6871(2) 0.0660(10) Uani 0.50 d B -1 1 . . .
F43 F -0.0485(3) 0.5437(4) 0.71287(18) 0.0429(6) Uani 0.50 d B -1 1 . . .
F44 F 0.2198(4) 0.7089(5) 0.7552(2) 0.0720(11) Uani 0.50 d B -1 1 . . .

loop_
_atom_site_aniso_label
_atom_site_aniso_U_11
_atom_site_aniso_U_22
_atom_site_aniso_U_33
_atom_site_aniso_U_23
_atom_site_aniso_U_13
_atom_site_aniso_U_12
Pd1 0.01282(8) 0.01688(9) 0.01539(9) -0.00035(6) 0.00544(6) 0.00459(6)
N1 0.0150(6) 0.0195(7) 0.0195(7) 0.0020(5) 0.0059(5) 0.0052(5)
C2 0.0191(7) 0.0222(8) 0.0180(8) 0.0030(6) 0.0061(6) 0.0076(6)
N3 0.0199(7) 0.0230(7) 0.0186(7) 0.0050(6) 0.0055(5) 0.0068(6)
C4 0.0182(8) 0.0357(10) 0.0259(9) 0.0077(8) 0.0081(7) 0.0113(7)
C5 0.0187(8) 0.0379(10) 0.0237(9) 0.0043(7) 0.0089(6) 0.0123(7)
C6 0.0291(9) 0.0432(11) 0.0176(9) 0.0066(8) 0.0043(7) 0.0157(8)
C7 0.0487(13) 0.0542(15) 0.0294(12) -0.0115(11) 0.0004(10) 0.0050(11)
N8 0.0162(6) 0.0209(7) 0.0182(7) -0.0004(5) 0.0063(5) 0.0069(5)
C9 0.0178(7) 0.0215(8) 0.0150(7) 0.0016(6) 0.0045(6) 0.0087(6)
N10 0.0217(7) 0.0199(7) 0.0204(7) 0.0008(5) 0.0058(5) 0.0099(6)
C11 0.0280(9) 0.0283(10) 0.0414(11) -0.0014(8) 0.0219(8) 0.0090(8)
C12 0.0265(9) 0.0250(9) 0.0403(11) -0.0023(8) 0.0220(8) 0.0047(7)
C13 0.0408(10) 0.0196(8) 0.0276(10) 0.0062(7) 0.0133(8) 0.0164(8)
C14 0.0537(13) 0.0220(9) 0.0297(11) -0.0013(8) 0.0151(9) 0.0078(9)
C15 0.056(6) 0.035(3) 0.057(8) 0.004(3) 0.023(5) 0.020(3)
F16 0.103(3) 0.0443(17) 0.070(2) 0.0267(15) 0.0362(19) 0.0516(18)
F17 0.107(4) 0.042(3) 0.048(3) -0.0125(18) 0.004(2) 0.034(2)
F18 0.067(2) 0.0240(16) 0.117(4) 0.0134(18) 0.050(2) 0.0016(15)
S19 0.0242(14) 0.0227(9) 0.0187(16) 0.0054(10) 0.0063(10) 0.0098(9)
O20 0.0270(14) 0.059(2) 0.0404(18) 0.0299(16) 0.0160(13) 0.0269(14)
O21 0.0523(17) 0.0452(17) 0.0202(14) 0.0140(12) 0.0127(12) 0.0263(14)
N22 0.0246(14) 0.0317(16) 0.0246(16) 0.0094(13) 0.0107(12) 0.0159(13)
S23 0.0247(14) 0.0364(13) 0.0154(15) 0.0039(10) 0.0036(9) 0.0176(11)
O24 0.0358(14) 0.0442(16) 0.0193(13) 0.0070(11) 0.0102(11) 0.0223(13)
O25 0.0370(17) 0.085(3) 0.0368(19) 0.0124(18) 0.0033(14) 0.0440(19)
C26 0.067(7) 0.027(3) 0.038(5) 0.011(3) 0.022(5) 0.024(3)
F27 0.0543(17) 0.0337(14) 0.0507(18) 0.0095(13) 0.0045(14) 0.0038(12)
F28 0.127(4) 0.048(2) 0.0487(19) 0.0298(16) 0.032(2) 0.045(2)
F29 0.124(4) 0.056(3) 0.046(2) 0.0081(18) 0.031(2) 0.060(2)
C30 0.026(4) 0.031(3) 0.006(3) 0.006(2) 0.004(3) 0.014(3)
F31 0.0439(13) 0.0314(12) 0.0281(12) 0.0151(10) 0.0117(10) 0.0087(10)
F32 0.0541(16) 0.0501(16) 0.0264(12) 0.0020(11) 0.0193(11) 0.0302(14)
F33 0.0330(14) 0.068(2) 0.0274(13) -0.0069(13) 0.0027(10) 0.0269(14)
S34 0.0253(14) 0.0183(14) 0.023(2) 0.0024(14) 0.0125(13) 0.0043(12)
O35 0.0455(16) 0.0291(14) 0.0347(15) 0.0051(12) 0.0163(12) 0.0235(13)
O36 0.0250(13) 0.0249(14) 0.0336(15) 0.0000(12) 0.0153(11) 0.0030(11)
N37 0.0210(14) 0.0242(15) 0.0229(15) -0.0002(12) 0.0103(11) 0.0062(12)
S38 0.0289(14) 0.0261(16) 0.0149(12) 0.0085(8) 0.0131(8) 0.0140(12)
O39 0.062(2) 0.0189(15) 0.047(2) -0.0036(13) 0.0321(17) -0.0091(15)
O40 0.0479(16) 0.0346(15) 0.0283(14) 0.0109(12) 0.0175(12) 0.0297(13)
C41 0.029(4) 0.032(4) 0.040(6) 0.002(4) 0.022(4) 0.012(3)
F42 0.116(3) 0.093(3) 0.0487(19) 0.0455(19) 0.046(2) 0.088(3)
F43 0.0393(14) 0.068(2) 0.0286(13) 0.0172(13) 0.0224(11) 0.0217(14)
F44 0.0575(19) 0.082(2) 0.0237(14) -0.0030(15) -0.0061(13) -0.0075(17)

loop_
_atom_type_symbol
_atom_type_description
_atom_type_scat_dispersion_real
_atom_type_scat_dispersion_imag
_atom_type_scat_source
C C 0.0033 0.0016 'International Tables Vol C Tables 4.2.6.8 and 6.1.1.4'
H H 0.0000 0.0000 'International Tables Vol C Tables 4.2.6.8 and 6.1.1.4'
N N 0.0061 0.0033 'International Tables Vol C Tables 4.2.6.8 and 6.1.1.4'
O O 0.0106 0.0060 'International Tables Vol C Tables 4.2.6.8 and 6.1.1.4'
F F 0.0171 0.0103 'International Tables Vol C Tables 4.2.6.8 and 6.1.1.4'
S S 0.1246 0.1234 'International Tables Vol C Tables 4.2.6.8 and 6.1.1.4'
Pd Pd -0.9988 1.0072 'International Tables Vol C Tables 4.2.6.8 and 6.1.1.4'

loop_
_geom_angle_atom_site_label_1
_geom_angle_atom_site_label_2
_geom_angle_atom_site_label_3
_geom_angle
_geom_angle_site_symmetry_1
_geom_angle_site_symmetry_3
N1 Pd1 N1 179.999(1) 2_656 .
N8 Pd1 N1 90.54(5) 2_656 2_656
N8 Pd1 N1 89.46(5) 2_656 .
N8 Pd1 N1 90.54(5) . .
N8 Pd1 N1 89.46(5) . 2_656
N8 Pd1 N8 180.00(7) 2_656 .
C2 N1 Pd1 125.91(11) . .
C2 N1 C5 106.56(14) . .
C5 N1 Pd1 127.53(11) . .
N1 C2 N3 110.48(14) . .
C2 N3 C4 107.60(14) . .
C2 N3 C6 126.04(14) . .
C4 N3 C6 126.35(14) . .
C5 C4 N3 106.62(15) . .
C4 C5 N1 108.74(15) . .
N3 C6 C7 111.58(17) . .
C9 N8 Pd1 125.94(11) . .
C9 N8 C12 106.63(14) . .
C12 N8 Pd1 127.38(12) . .
N8 C9 N10 110.38(14) . .
C9 N10 C11 107.49(14) . .
C9 N10 C13 126.27(14) . .
C11 N10 C13 126.22(14) . .
C12 C11 N10 106.93(15) . .
C11 C12 N8 108.57(16) . .
N10 C13 C14 111.29(14) . .
F16 C15 F18 103.9(11) . .
F16 C15 S19 110.4(6) . .
F17 C15 F16 110.8(10) . .
F17 C15 F18 108.6(8) . .
F17 C15 S19 113.6(10) . .
F18 C15 S19 109.1(9) . .
O20 S19 C15 103.3(6) . .
O20 S19 O21 118.6(3) . .
O20 S19 N22 117.8(3) . .
O21 S19 C15 103.2(7) . .
O21 S19 N22 109.2(4) . .
N22 S19 C15 101.8(4) . .
S19 N22 S23 124.8(4) . .
N22 S23 C26 103.3(5) . .
O24 S23 N22 115.8(4) . .
O24 S23 C26 103.9(6) . .
O25 S23 N22 107.6(4) . .
O25 S23 O24 118.8(3) . .
O25 S23 C26 105.6(5) . .
F27 C26 S23 110.7(5) . .
F27 C26 F29 107.8(9) . .
F28 C26 S23 110.8(8) . .
F28 C26 F27 109.7(10) . .
F28 C26 F29 108.3(7) . .
F29 C26 S23 109.4(9) . .
F31 C30 S34 110.8(9) . .
F32 C30 F31 110.7(13) . .
F32 C30 F33 110.6(11) . .
F32 C30 S34 107.4(11) . .
F33 C30 F31 107.9(13) . .
F33 C30 S34 109.5(12) . .
O35 S34 C30 104.6(9) . .
O35 S34 N37 106.6(6) . .
O36 S34 C30 110.6(9) . .
O36 S34 O35 111.2(6) . .
O36 S34 N37 116.5(7) . .
N37 S34 C30 106.6(8) . .
S34 N37 S38 123.8(7) . .
N37 S38 C41 96.7(9) . .
O39 S38 N37 108.7(7) . .
O39 S38 O40 127.3(8) . .
O39 S38 C41 100.0(9) . .
O40 S38 N37 114.5(6) . .
O40 S38 C41 103.4(8) . .
F42 C41 S38 112.8(13) . .
F42 C41 F43 106.6(13) . .
F42 C41 F44 105.6(12) . .
F43 C41 S38 113.1(11) . .
F44 C41 S38 113.5(12) . .
F44 C41 F43 104.6(13) . .

loop_
_geom_bond_atom_site_label_1
_geom_bond_atom_site_label_2
_geom_bond_distance
_geom_bond_site_symmetry_2
Pd1 N1 2.0208(13) 2_656
Pd1 N1 2.0209(13) .
Pd1 N8 2.0165(13) 2_656
Pd1 N8 2.0165(13) .
N1 C2 1.327(2) .
N1 C5 1.380(2) .
C2 N3 1.344(2) .
N3 C4 1.375(2) .
N3 C6 1.471(2) .
C4 C5 1.358(2) .
C6 C7 1.500(3) .
N8 C9 1.322(2) .
N8 C12 1.383(2) .
C9 N10 1.344(2) .
N10 C11 1.373(2) .
N10 C13 1.466(2) .
C11 C12 1.349(3) .
C13 C14 1.516(3) .
C15 F16 1.327(11) .
C15 F17 1.294(18) .
C15 F18 1.377(17) .
C15 S19 1.826(6) .
S19 O20 1.418(6) .
S19 O21 1.431(5) .
S19 N22 1.564(5) .
N22 S23 1.589(6) .
S23 O24 1.431(6) .
S23 O25 1.420(5) .
S23 C26 1.835(6) .
C26 F27 1.319(10) .
C26 F28 1.293(14) .
C26 F29 1.337(16) .
C30 F31 1.33(2) .
C30 F32 1.29(2) .
C30 F33 1.319(17) .
C30 S34 1.829(6) .
S34 O35 1.502(11) .
S34 O36 1.476(10) .
S34 N37 1.534(9) .
N37 S38 1.638(11) .
S38 O39 1.338(10) .
S38 O40 1.415(11) .
S38 C41 1.829(6) .
C41 F42 1.31(2) .
C41 F43 1.35(2) .
C41 F44 1.34(2) .
